data_2201586
loop_
_publ_author_name
'Hector, Andrew L.'
'Mayer, Thomas A.'

_publ_section_title
;
 Poly[[hexaacetatodiethanoltrimagnesium(II)] diethanol solvate], a
 polymeric acetate-bridged magnesium chain structure
;
_journal_issue 11
_journal_name_full 'Acta Crystallographica Section E'
_journal_page_first m628
_journal_page_last m630
_journal_paper_doi 10.1107/S1600536802018378
_journal_volume 58
_journal_year 2002
_chemical_formula_iupac '[Mg3 (C2 H3 O2)6 (C2 H6 O)2], 2C2 H6 O'
_chemical_formula_moiety 'C16 H30 Mg3 O14, 2C2 H6 O'
_chemical_formula_sum 'C20 H42 Mg3 O8'
_chemical_formula_weight 611.47
_chemical_name_common
;
Magnesium acetate ethanol solvate
;
_chemical_name_systematic
;
Poly[hexakis-acetato bis-ethanol trismagnesium(II)] ethanol solvate
;
_space_group_IT_number 5
_symmetry_cell_setting monoclinic
_symmetry_space_group_name_Hall 'C 2y'
_symmetry_space_group_name_H-M 'C 1 2 1'
_cell_angle_alpha 90.00
_cell_angle_beta 122.013(3)
_cell_angle_gamma 90.00
_cell_formula_units_Z 2
_cell_length_a 13.3931(8)
_cell_length_b 16.2214(12)
_cell_length_c 8.3414(6)
_cell_measurement_reflns_used 4981
_cell_measurement_temperature 150(2)
_cell_measurement_theta_max 27.46
_cell_measurement_theta_min 3.2
_cell_volume 1536.62(19)
_computing_cell_refinement 'DENZO and COLLECT'
_computing_data_collection
;
DENZO (Otwinoski & Minor, 1997) and COLLECT (Hooft, 1998)
;
_computing_data_reduction
;
DENZO, COLLECT and maXus (Mackay et al., 1998)
;
_computing_molecular_graphics
;
CAMERON (Watkin et al., 1993) and ATOMS (Dowty, 1999)
;
_computing_publication_material 'WinGX (Farrugia et al, 1998)'
_computing_structure_refinement 'SHELXL97 (Sheldrick, 1997)'
_computing_structure_solution 'SHELXS97 (Sheldrick, 1997)'
_diffrn_ambient_temperature 150(2)
_diffrn_detector_area_resol_mean '9.091 pixels per mm'
_diffrn_measured_fraction_theta_full 0.981
_diffrn_measured_fraction_theta_max 0.981
_diffrn_measurement_device_type 'Nonius KappaCCD area-detector'
_diffrn_measurement_method '\F and \w scans to fill Ewald sphere'
_diffrn_radiation_monochromator graphite
_diffrn_radiation_source 'Nonius FR591 rotating anode'
_diffrn_radiation_type MoK\a
_diffrn_radiation_wavelength 0.71073
_diffrn_reflns_av_R_equivalents 0.0258
_diffrn_reflns_av_sigmaI/netI 0.0527
_diffrn_reflns_limit_h_max 17
_diffrn_reflns_limit_h_min -17
_diffrn_reflns_limit_k_max 16
_diffrn_reflns_limit_k_min -20
_diffrn_reflns_limit_l_max 10
_diffrn_reflns_limit_l_min -10
_diffrn_reflns_number 4981
_diffrn_reflns_theta_full 27.46
_diffrn_reflns_theta_max 27.46
_diffrn_reflns_theta_min 3.20
_diffrn_standards_decay_% none
_diffrn_standards_interval_time 0
_diffrn_standards_number 0
_exptl_absorpt_coefficient_mu 0.165
_exptl_absorpt_correction_T_max 0.962
_exptl_absorpt_correction_T_min 0.941
_exptl_absorpt_correction_type multi-scan
_exptl_absorpt_process_details '(SORTAV; Blessing, 1995)'
_exptl_crystal_colour colourless
_exptl_crystal_density_diffrn 1.322
_exptl_crystal_density_meas ?
_exptl_crystal_density_method 'not measured'
_exptl_crystal_description block
_exptl_crystal_F_000 652
_exptl_crystal_size_max .2
_exptl_crystal_size_mid .1
_exptl_crystal_size_min .1
_refine_diff_density_max 0.531
_refine_diff_density_min -0.247
_refine_ls_abs_structure_details 'Flack (1983), 799 Friedel pairs'
_refine_ls_abs_structure_Flack -0.6(3)
_refine_ls_extinction_method none
_refine_ls_goodness_of_fit_ref 1.075
_refine_ls_hydrogen_treatment mixed
_refine_ls_matrix_type full
_refine_ls_number_parameters 219
_refine_ls_number_reflns 2628
_refine_ls_number_restraints 1
_refine_ls_restrained_S_all 1.074
_refine_ls_R_factor_gt 0.0361
_refine_ls_shift/su_max 0
_refine_ls_structure_factor_coef Fsqd
_refine_ls_weighting_details 'calc w = 1/[\s^2^(Fo^2^)+(0.0340P)^2^+1.1389P] where P = (Fo^2^+2Fc^2^)/3'
_refine_ls_weighting_scheme calc
_refine_ls_wR_factor_ref 0.0924
_reflns_number_gt 2434
_reflns_number_total 2628
_reflns_threshold_expression I>2\s(I)
_cod_data_source_file ob6182.cif
_cod_data_source_block I
_cod_depositor_comments
;
The following automatic conversions were performed:

'_chemical_melting_point' value 'not measured' was changed to '?' -
the value is undefined or not given.

Automatic conversion script
Id: cif_fix_values 1715 2011-07-08 13:25:40Z adriana 

The following automatic conversions were performed:

'_exptl_crystal_density_meas' value 'not measured' was changed to '?'
- the value is perceived as not measured.

Automatic conversion script
Id: cif_fix_values 3008 2015-01-20 13:52:24Z robertas 
;
_cod_original_cell_volume 1536.62(18)
_cod_original_sg_symbol_H-M 'C 2'
_cod_database_code 2201586
_cod_database_fobs_code 2201586

loop_
_symmetry_equiv_pos_as_xyz
'x, y, z'
'-x, y, -z'
'x+1/2, y+1/2, z'
'-x+1/2, y+1/2, -z'

loop_
_atom_site_label
_atom_site_fract_x
_atom_site_fract_y
_atom_site_fract_z
_atom_site_U_iso_or_equiv
_atom_site_adp_type
_atom_site_calc_flag
_atom_site_refinement_flags
_atom_site_occupancy
_atom_site_disorder_assembly
_atom_site_disorder_group
_atom_site_type_symbol
Mg1 1 0.58208(7) 0.5 0.0180(3) Uani d S 1 . . Mg
Mg2 0.90869(6) 0.68968(6) 0.77402(10) 0.01791(19) Uani d . 1 . . Mg
O1 0.94170(13) 0.69743(12) 0.5542(2) 0.0186(4) Uani d . 1 . . O
O2 0.84674(15) 0.57378(12) 0.6900(2) 0.0234(4) Uani d . 1 . . O
O3 0.89785(16) 0.49772(12) 0.5234(3) 0.0246(4) Uani d . 1 . . O
O4 0.87380(15) 0.58825(12) 0.2172(2) 0.0226(4) Uani d . 1 . . O
O5 0.91139(14) 0.66336(11) 0.0303(2) 0.0189(4) Uani d . 1 . . O
O6 0.94158(15) 0.81119(12) 0.8425(2) 0.0233(4) Uani d . 1 . . O
O7 0.73631(16) 0.72984(14) 0.6007(3) 0.0258(5) Uani d . 1 . . O
O8 0.6514(2) 0.85627(17) 0.6878(4) 0.0494(7) Uani d . 1 . . O
C1 1 0.7375(2) 0.5 0.0188(7) Uani d S 1 . . C
C2 1 0.8279(3) 0.5 0.0450(12) Uani d S 1 . . C
C3 0.8375(2) 0.51123(18) 0.5965(3) 0.0222(6) Uani d . 1 . . C
C4 0.7477(3) 0.4467(2) 0.5649(5) 0.0389(8) Uani d . 1 . . C
C5 0.8417(2) 0.62350(17) 0.0642(3) 0.0197(5) Uani d . 1 . . C
C6 0.7141(2) 0.6176(3) -0.0888(4) 0.0302(7) Uani d . 1 . . C
C7 1 0.8471(2) 1 0.0238(8) Uani d S 1 . . C
C8 1 0.9404(3) 1 0.0427(12) Uani d S 1 . . C
C9 0.6315(2) 0.6919(3) 0.4485(4) 0.0344(7) Uani d . 1 . . C
C10 0.6399(2) 0.6809(3) 0.2781(4) 0.0410(8) Uani d . 1 . . C
C11 0.6931(3) 0.8752(2) 0.8793(5) 0.0467(9) Uani d . 1 . . C
C12 0.5979(4) 0.8737(3) 0.9161(5) 0.0666(12) Uani d . 1 . . C
H2A 1.0312 0.8481 0.6288 0.067 Uiso calc PR 0.5 . . H
H2B 0.9193 0.8481 0.4169 0.067 Uiso calc PR 0.5 . . H
H2C 1.0495 0.8481 0.4542 0.067 Uiso calc PR 0.5 . . H
H4A 0.706(4) 0.461(3) 0.625(6) 0.077(14) Uiso d . 1 . . H
H4B 0.791(4) 0.391(3) 0.630(6) 0.068(13) Uiso d . 1 . . H
H4C 0.699(3) 0.428(3) 0.428(6) 0.059(11) Uiso d . 1 . . H
H6A 0.677(3) 0.595(2) -0.034(5) 0.039(9) Uiso d . 1 . . H
H6B 0.697(5) 0.668(5) -0.125(8) 0.12(2) Uiso d . 1 . . H
H6C 0.710(3) 0.584(2) -0.188(5) 0.043(9) Uiso d . 1 . . H
H7O 0.722(3) 0.766(3) 0.640(5) 0.045(12) Uiso d . 1 . . H
H8A 1.0326 0.9605 0.9262 0.064 Uiso calc PR 0.5 . . H
H8B 0.9191 0.9605 0.9435 0.064 Uiso calc PR 0.5 . . H
H8C 1.0483 0.9605 1.1302 0.064 Uiso calc PR 0.5 . . H
H8O 0.633(3) 0.896(3) 0.614(5) 0.051(11) Uiso d . 1 . . H
H9A 0.615(3) 0.631(3) 0.493(5) 0.053(11) Uiso d . 1 . . H
H9B 0.560(3) 0.732(2) 0.420(4) 0.044(9) Uiso d . 1 . . H
H10A 0.5678 0.6547 0.177 0.061 Uiso calc R 1 . . H
H10B 0.7078 0.6459 0.3105 0.061 Uiso calc R 1 . . H
H10C 0.6496 0.7348 0.2351 0.061 Uiso calc R 1 . . H
H11A 0.7298 0.9306 0.9096 0.056 Uiso calc R 1 . . H
H11B 0.7543 0.8348 0.9624 0.056 Uiso calc R 1 . . H
H12A 0.6295 0.8869 1.0492 0.1 Uiso calc R 1 . . H
H12B 0.5623 0.8186 0.8881 0.1 Uiso calc R 1 . . H
H12C 0.538 0.9144 0.8356 0.1 Uiso calc R 1 . . H

loop_
_atom_site_aniso_label
_atom_site_aniso_U_11
_atom_site_aniso_U_22
_atom_site_aniso_U_33
_atom_site_aniso_U_12
_atom_site_aniso_U_13
_atom_site_aniso_U_23
Mg1 0.0221(6) 0.0189(6) 0.0170(6) 0 0.0131(5) 0
Mg2 0.0191(4) 0.0227(4) 0.0141(4) 0.0000(4) 0.0103(3) 0.0000(3)
O1 0.0220(8) 0.0224(9) 0.0162(7) 0.0009(8) 0.0135(6) 0.0010(7)
O2 0.0259(9) 0.0237(10) 0.0226(9) -0.0029(8) 0.0143(8) -0.0024(8)
O3 0.0353(10) 0.0225(10) 0.0239(9) -0.0085(8) 0.0209(8) -0.0053(8)
O4 0.0263(9) 0.0254(10) 0.0163(8) -0.0047(8) 0.0114(7) 0.0013(8)
O5 0.0198(8) 0.0232(10) 0.0172(7) -0.0023(7) 0.0122(6) 0.0000(7)
O6 0.0281(9) 0.0236(10) 0.0203(9) -0.0007(8) 0.0142(7) 0.0005(8)
O7 0.0222(9) 0.0318(12) 0.0221(10) 0.0038(9) 0.0109(8) 0.0006(9)
O8 0.0775(17) 0.0389(14) 0.0519(15) 0.0271(13) 0.0480(14) 0.0218(12)
C1 0.0200(16) 0.026(2) 0.0122(16) 0 0.0098(14) 0
C2 0.069(3) 0.030(3) 0.070(3) 0 0.059(3) 0
C3 0.0240(12) 0.0251(15) 0.0153(11) -0.0022(12) 0.0089(10) 0.0025(11)
C4 0.0456(19) 0.043(2) 0.0415(19) -0.0164(17) 0.0321(17) -0.0110(16)
C5 0.0232(12) 0.0221(14) 0.0179(12) -0.0014(11) 0.0137(10) -0.0014(10)
C6 0.0227(13) 0.050(2) 0.0194(13) -0.0072(14) 0.0119(11) 0.0022(14)
C7 0.0251(18) 0.023(2) 0.0256(19) 0 0.0153(16) 0
C8 0.055(3) 0.028(2) 0.036(2) 0 0.018(2) 0
C9 0.0224(12) 0.056(2) 0.0213(13) 0.0010(16) 0.0089(10) 0.0012(15)
C10 0.0293(14) 0.066(2) 0.0233(13) 0.0029(16) 0.0111(11) -0.0016(16)
C11 0.050(2) 0.040(2) 0.052(2) 0.0048(17) 0.0277(17) 0.0036(17)
C12 0.068(2) 0.092(4) 0.046(2) 0.011(2) 0.0352(19) 0.015(2)

loop_
_atom_type_symbol
_atom_type_description
_atom_type_scat_dispersion_real
_atom_type_scat_dispersion_imag
_atom_type_scat_source
C C 0.0033 0.0016 'International Tables Vol C Tables 4.2.6.8 and 6.1.1.4'
H H 0 0 'International Tables Vol C Tables 4.2.6.8 and 6.1.1.4'
O O 0.0106 0.006 'International Tables Vol C Tables 4.2.6.8 and 6.1.1.4'
Mg Mg 0.0486 0.0363 'International Tables Vol C Tables 4.2.6.8 and 6.1.1.4'

loop_
_geom_angle_atom_site_label_1
_geom_angle_atom_site_label_2
_geom_angle_atom_site_label_3
_geom_angle_site_symmetry_1
_geom_angle_site_symmetry_3
_geom_angle
_geom_angle_publ_flag
C5 O4 Mg1 . . 145.63(17) yes
C5 O5 Mg2 . 2_756 126.50(15) yes
C5 O5 Mg2 . 1_554 133.18(15) yes
Mg2 O5 Mg2 2_756 1_554 97.94(7) yes
C7 O6 Mg2 . . 131.5(2) yes
C3 O3 Mg1 . . 124.72(18) yes
O1 C1 O1 . 2_756 118.4(3) yes
O1 C1 C2 . . 120.82(17) ?
O1 C1 C2 2_756 . 120.82(17) ?
O1 C1 Mg1 . . 59.18(17) ?
O1 C1 Mg1 2_756 . 59.18(17) ?
C2 C1 Mg1 . . 180.0000(10) ?
O6 C7 O6 . 2_757 124.9(4) yes
O6 C7 C8 . . 117.54(18) ?
O6 C7 C8 2_757 . 117.54(18) ?
O4 C5 O5 . . 124.0(2) yes
O4 C5 C6 . . 117.4(2) ?
O5 C5 C6 . . 118.6(2) ?
O7 C9 C10 . . 111.1(2) ?
O7 C9 H9B . . 105.8(18) ?
C10 C9 H9B . . 111.6(17) ?
O7 C9 H9A . . 110.9(19) ?
C10 C9 H9A . . 110(2) ?
H9B C9 H9A . . 108(3) ?
C9 C10 H10A . . 109.5 ?
C9 C10 H10B . . 109.5 ?
H10A C10 H10B . . 109.5 ?
C9 C10 H10C . . 109.5 ?
H10A C10 H10C . . 109.5 ?
H10B C10 H10C . . 109.5 ?
C5 C6 H6C . . 106(2) ?
C5 C6 H6A . . 106(2) ?
H6C C6 H6A . . 114(3) ?
C5 C6 H6B . . 102(4) ?
H6C C6 H6B . . 110(4) ?
H6A C6 H6B . . 116(5) ?
C7 C8 H8C . . 109.5 ?
C7 C8 H8B . . 109.5 ?
H8C C8 H8B . . 109.5 ?
C7 C8 H8A . . 109.5 ?
H8C C8 H8A . . 109.5 ?
H8B C8 H8A . . 109.5 ?
C1 C2 H2C . . 109.5 ?
C1 C2 H2A . . 109.5 ?
H2C C2 H2A . . 109.5 ?
C1 C2 H2B . . 109.5 ?
H2C C2 H2B . . 109.5 ?
H2A C2 H2B . . 109.5 ?
C11 O8 H8O . . 117(3) ?
O2 C3 O3 . . 124.5(2) ?
O2 C3 C4 . . 118.7(2) yes
O3 C3 C4 . . 116.8(3) ?
C3 C4 H4C . . 113(2) ?
C3 C4 H4A . . 112(3) ?
H4C C4 H4A . . 117(3) ?
C3 C4 H4B . . 109(2) ?
H4C C4 H4B . . 100(3) ?
H4A C4 H4B . . 104(3) ?
O8 C11 C12 . . 111.4(3) ?
O8 C11 H11A . . 109.3 ?
C12 C11 H11A . . 109.3 ?
O8 C11 H11B . . 109.3 ?
C12 C11 H11B . . 109.3 ?
H11A C11 H11B . . 108.0 ?
C11 C12 H12A . . 109.5 ?
C11 C12 H12B . . 109.5 ?
H12A C12 H12B . . 109.5 ?
C11 C12 H12C . . 109.5 ?
H12A C12 H12C . . 109.5 ?
H12B C12 H12C . . 109.5 ?
O3 Mg1 O3 . 2_756 94.51(12) ?
O3 Mg1 O4 . 2_756 96.30(8) ?
O3 Mg1 O4 2_756 2_756 87.51(7) ?
O3 Mg1 O4 . . 87.51(7) ?
O3 Mg1 O4 2_756 . 96.30(8) ?
O4 Mg1 O4 2_756 . 174.41(13) yes
O3 Mg1 O1 . 2_756 160.89(8) ?
O3 Mg1 O1 2_756 2_756 103.18(7) yes
O4 Mg1 O1 2_756 2_756 91.68(7) ?
O4 Mg1 O1 . 2_756 83.47(7) ?
O3 Mg1 O1 . . 103.18(7) ?
O3 Mg1 O1 2_756 . 160.89(8) yes
O4 Mg1 O1 2_756 . 83.47(7) ?
O4 Mg1 O1 . . 91.68(7) ?
O1 Mg1 O1 2_756 . 60.45(9) yes
O3 Mg1 C1 . . 132.75(6) ?
O3 Mg1 C1 2_756 . 132.75(6) ?
O4 Mg1 C1 2_756 . 87.20(6) ?
O4 Mg1 C1 . . 87.20(6) ?
O1 Mg1 C1 2_756 . 30.22(5) ?
O1 Mg1 C1 . . 30.22(5) ?
O3 Mg1 Mg2 . 2_756 150.99(5) ?
O3 Mg1 Mg2 2_756 2_756 77.85(5) ?
O4 Mg1 Mg2 2_756 2_756 111.08(6) ?
O4 Mg1 Mg2 . 2_756 65.96(5) ?
O1 Mg1 Mg2 2_756 2_756 32.82(4) ?
O1 Mg1 Mg2 . 2_756 89.71(5) ?
C1 Mg1 Mg2 . 2_756 60.71(2) ?
O3 Mg1 Mg2 . . 77.85(5) ?
O3 Mg1 Mg2 2_756 . 150.99(5) ?
O4 Mg1 Mg2 2_756 . 65.96(5) ?
O4 Mg1 Mg2 . . 111.08(6) ?
O1 Mg1 Mg2 2_756 . 89.71(5) ?
O1 Mg1 Mg2 . . 32.82(4) ?
C1 Mg1 Mg2 . . 60.71(2) ?
Mg2 Mg1 Mg2 2_756 . 121.43(4) ?
O2 Mg2 O6 . . 170.09(8) yes
O2 Mg2 O7 . . 87.13(8) ?
O6 Mg2 O7 . . 83.50(8) ?
O2 Mg2 O1 . . 89.47(8) ?
O6 Mg2 O1 . . 94.16(8) ?
O7 Mg2 O1 . . 92.52(7) ?
O2 Mg2 O5 . 2_756 99.77(8) ?
O6 Mg2 O5 . 2_756 89.45(8) ?
O7 Mg2 O5 . 2_756 172.58(9) yes
O1 Mg2 O5 . 2_756 90.28(7) ?
O2 Mg2 O5 . 1_556 87.00(8) ?
O6 Mg2 O5 . 1_556 91.50(8) ?
O7 Mg2 O5 . 1_556 100.39(7) ?
O1 Mg2 O5 . 1_556 166.41(7) yes
O5 Mg2 O5 2_756 1_556 77.42(7) ?
O2 Mg2 Mg2 . 2_757 108.79(5) ?
O6 Mg2 Mg2 . 2_757 75.81(5) ?
O7 Mg2 Mg2 . 2_757 133.49(7) ?
O1 Mg2 Mg2 . 2_757 129.66(6) ?
O5 Mg2 Mg2 2_756 2_757 41.54(5) ?
O5 Mg2 Mg2 1_556 2_757 40.52(5) ?
O2 Mg2 Mg1 . . 62.66(5) ?
O6 Mg2 Mg1 . . 123.86(6) ?
O7 Mg2 Mg1 . . 109.86(6) ?
O1 Mg2 Mg1 . . 33.88(5) ?
O5 Mg2 Mg1 2_756 . 76.04(5) ?
O5 Mg2 Mg1 1_556 . 134.85(6) ?
Mg2 Mg2 Mg1 2_757 . 116.32(3) yes
C1 O1 Mg2 . . 142.51(16) yes
C1 O1 Mg1 . . 90.60(18) yes
Mg2 O1 Mg1 . . 113.31(8) yes
C3 O2 Mg2 . . 149.32(17) yes
C9 O7 Mg2 . . 133.2(2) yes
C9 O7 H7O . . 111(3) ?
Mg2 O7 H7O . . 113(3) ?

loop_
_geom_bond_atom_site_label_1
_geom_bond_atom_site_label_2
_geom_bond_site_symmetry_2
_geom_bond_distance
_geom_bond_publ_flag
O4 C5 . 1.249(3) ?
O4 Mg1 . 2.0503(16) ?
O5 C5 . 1.284(3) ?
O5 Mg2 2_756 2.1173(17) ?
O5 Mg2 1_554 2.1614(18) ?
O6 C7 . 1.260(3) ?
O6 Mg2 . 2.034(2) yes
O3 C3 . 1.264(3) ?
O3 Mg1 . 2.016(2) ?
C1 O1 . 1.269(3) ?
C1 O1 2_756 1.269(3) ?
C1 C2 . 1.467(6) ?
C1 Mg1 . 2.521(4) ?
C7 O6 2_757 1.260(3) ?
C7 C8 . 1.513(6) ?
C5 C6 . 1.499(4) ?
C9 O7 . 1.439(3) ?
C9 C10 . 1.495(4) ?
C9 H9B . 1.08(4) ?
C9 H9A . 1.11(4) ?
C10 H10A . 0.9800 ?
C10 H10B . 0.9800 ?
C10 H10C . 0.9800 ?
C6 H6C . 0.97(4) ?
C6 H6A . 0.90(3) ?
C6 H6B . 0.86(7) ?
C8 H8C . 0.9800 ?
C8 H8B . 0.9800 ?
C8 H8A . 0.9800 ?
C2 H2C . 0.9800 ?
C2 H2A . 0.9800 ?
C2 H2B . 0.9800 ?
O8 C11 . 1.418(4) ?
O8 H8O . 0.83(4) ?
C3 O2 . 1.245(3) ?
C3 C4 . 1.508(4) ?
C4 H4C . 1.01(4) ?
C4 H4A . 0.95(5) ?
C4 H4B . 1.05(5) ?
C11 C12 . 1.462(5) ?
C11 H11A . 0.9900 ?
C11 H11B . 0.9900 ?
C12 H12A . 0.9800 ?
C12 H12B . 0.9800 ?
C12 H12C . 0.9800 ?
Mg1 O3 2_756 2.016(2) yes
Mg1 O4 2_756 2.0503(16) yes
Mg1 O1 2_756 2.165(2) yes
Mg1 O1 . 2.165(2) ?
Mg1 Mg2 2_756 3.5679(10) yes
Mg1 Mg2 . 3.5679(10) ?
Mg2 O2 . 2.024(2) yes
Mg2 O7 . 2.075(2) yes
Mg2 O1 . 2.1056(17) yes
Mg2 O5 2_756 2.1173(17) yes
Mg2 O5 1_556 2.1614(18) yes
Mg2 Mg2 2_757 3.2278(15) yes
O7 H7O . 0.75(4) ?

loop_
_geom_hbond_atom_site_label_D
_geom_hbond_atom_site_label_H
_geom_hbond_atom_site_label_A
_geom_hbond_site_symmetry_A
_geom_hbond_distance_DH
_geom_hbond_distance_HA
_geom_hbond_distance_DA
_geom_hbond_angle_DHA
_geom_hbond_publ_flag
O8 H8O O3 4_656 0.83(4) 1.92(4) 2.751(3) 172(4) yes
O7 H7O O8 . 0.75(4) 1.89(4) 2.628(3) 167(4) yes
